data_4026077
loop_
_publ_author_name
'Roman A. Valiulin'
'Teresa M. Arisco'
'Andrei G. Kutateladze'

_publ_contact_author_address
;Department of Chemistry and Biochemistry
University of Denver
FW Olin Hall, 202
2190 E. Iliff Ave
Denver, CO 80208
;
_publ_contact_author_email akutatel.edu
_publ_contact_author_fax 303-871-2254
_publ_contact_author_name 'Andrei Kutateladze'
_publ_contact_author_phone 303-871-2995
_publ_section_title
;
 Double-Tandem [4\p+2\p].[2\p+2\p].[4\p+2\p].[2\p+2\p] Synthetic Sequence
 with Photoprotolytic Oxametathesis and Photoepoxidation in the Chromone
 Series
;
_journal_name_full 'Journal of Organic Chemistry'
_journal_page_first 1319
_journal_page_last 1332
_journal_paper_doi 10.1021/jo102221q
_journal_volume 76
_journal_year 2011
_chemical_formula_moiety 'C25 H21 N O3'
_chemical_formula_sum 'C25 H21 N O3'
_chemical_formula_weight 383.44
_chemical_name_common none
_chemical_name_systematic
;
9-cyano-15-phenyl-3,14-dioxanonacyclo
[10.4.2.1^2,5^.1^8,11^.0^2,11^.0^4,9^.0^13,16^.0^15,18^.0^19,20^]
icosa-10-one
;
_space_group_IT_number 19
_symmetry_cell_setting orthorhombic
_symmetry_space_group_name_Hall 'P 2ac 2ab'
_symmetry_space_group_name_H-M 'P 21 21 21'
_atom_sites_solution_hydrogens geom
_atom_sites_solution_primary direct
_atom_sites_solution_secondary difmap
_audit_creation_method SHELXL-97
_cell_angle_alpha 90.00
_cell_angle_beta 90.00
_cell_angle_gamma 90.00
_cell_formula_units_Z 4
_cell_length_a 8.9161(2)
_cell_length_b 10.5248(2)
_cell_length_c 19.5057(4)
_cell_measurement_reflns_used 9881
_cell_measurement_temperature 296(2)
_cell_measurement_theta_max 28.03
_cell_measurement_theta_min 2.20
_cell_volume 1830.42(7)
_computing_cell_refinement 'Bruker SAINT'
_computing_data_collection 'Bruker APEX2'
_computing_data_reduction 'Bruker SAINT'
_computing_molecular_graphics 'Bruker SHELXTL'
_computing_publication_material 'Bruker SHELXTL'
_computing_structure_refinement 'SHELXL-97 (Sheldrick, 2008)'
_computing_structure_solution 'SHELXS-97 (Sheldrick, 2008)'
_diffrn_ambient_temperature 296(2)
_diffrn_detector_area_resol_mean 8.33
_diffrn_measured_fraction_theta_full 1.000
_diffrn_measured_fraction_theta_max 1.000
_diffrn_measurement_device_type 'Bruker D8 APEX II Diffractometer'
_diffrn_measurement_method '\f and \w scans'
_diffrn_radiation_monochromator graphite
_diffrn_radiation_source 'fine-focus sealed tube'
_diffrn_radiation_type MoK\a
_diffrn_radiation_wavelength 0.71073
_diffrn_reflns_av_R_equivalents 0.0274
_diffrn_reflns_av_sigmaI/netI 0.0149
_diffrn_reflns_limit_h_max 11
_diffrn_reflns_limit_h_min -11
_diffrn_reflns_limit_k_max 14
_diffrn_reflns_limit_k_min -14
_diffrn_reflns_limit_l_max 26
_diffrn_reflns_limit_l_min -26
_diffrn_reflns_number 83001
_diffrn_reflns_theta_full 28.40
_diffrn_reflns_theta_max 28.40
_diffrn_reflns_theta_min 2.09
_exptl_absorpt_coefficient_mu 0.091
_exptl_absorpt_correction_T_max 0.9915
_exptl_absorpt_correction_T_min 0.9064
_exptl_absorpt_correction_type multi-scan
_exptl_crystal_colour colourless
_exptl_crystal_density_diffrn 1.395
_exptl_crystal_description needle
_exptl_crystal_F_000 812
_exptl_crystal_size_max 1.10
_exptl_crystal_size_mid 0.18
_exptl_crystal_size_min 0.09
_refine_diff_density_max 0.204
_refine_diff_density_min -0.174
_refine_diff_density_rms 0.034
_refine_ls_abs_structure_details 'Flack H D (1983), Acta Cryst. A39, 876-881'
_refine_ls_abs_structure_Flack 0.4(8)
_refine_ls_extinction_method none
_refine_ls_goodness_of_fit_ref 0.746
_refine_ls_matrix_type full
_refine_ls_number_parameters 266
_refine_ls_number_reflns 4579
_refine_ls_number_restraints 0
_refine_ls_restrained_S_all 0.746
_refine_ls_R_factor_all 0.0409
_refine_ls_R_factor_gt 0.0354
_refine_ls_shift/su_max 0.000
_refine_ls_shift/su_mean 0.000
_refine_ls_structure_factor_coef Fsqd
_refine_ls_weighting_details 'calc w=1/[\s^2^(Fo^2^)+(0.1051P)^2^+0.2865P] where P=(Fo^2^+2Fc^2^)/3'
_refine_ls_weighting_scheme calc
_refine_ls_wR_factor_gt 0.1003
_refine_ls_wR_factor_ref 0.1067
_reflns_number_gt 4127
_reflns_number_total 4579
_reflns_threshold_expression >2sigma(I)
_cod_data_source_file jo102221q_si_008.cif
_cod_data_source_block rav28566_2_0m
_cod_original_sg_symbol_H-M 'P 21 21 21 '
_cod_database_code 4026077

loop_
_symmetry_equiv_pos_as_xyz
'x, y, z'
'x+1/2, -y+1/2, -z'
'-x, y+1/2, -z+1/2'
'-x+1/2, -y, z+1/2'

loop_
_atom_site_label
_atom_site_type_symbol
_atom_site_fract_x
_atom_site_fract_y
_atom_site_fract_z
_atom_site_U_iso_or_equiv
_atom_site_adp_type
_atom_site_occupancy
_atom_site_symmetry_multiplicity
_atom_site_calc_flag
_atom_site_refinement_flags
O1 O 0.17093(12) 0.25031(10) 0.23524(5) 0.0365(2) Uani 1 1 d .
O2 O -0.03866(12) 0.19232(11) 0.10186(6) 0.0413(2) Uani 1 1 d .
O3 O 0.53640(11) 0.13407(10) 0.02167(5) 0.0370(2) Uani 1 1 d .
C111 C 0.21530(14) 0.27980(12) 0.11028(6) 0.0265(2) Uani 1 1 d .
N1 N -0.27193(16) 0.42789(16) 0.17749(9) 0.0570(4) Uani 1 1 d .
C2 C -0.14608(16) 0.41269(15) 0.17251(8) 0.0385(3) Uani 1 1 d .
C3 C 0.01428(14) 0.39081(13) 0.16464(7) 0.0306(3) Uani 1 1 d .
C4 C 0.04927(15) 0.27114(12) 0.12060(6) 0.0300(3) Uani 1 1 d .
C5 C 0.29815(15) 0.19708(12) 0.05912(6) 0.0292(3) Uani 1 1 d .
H5 H 0.2582 0.2057 0.0126 0.035 Uiso 1 1 calc R
C6 C 0.46513(16) 0.23163(13) 0.06326(7) 0.0316(3) Uani 1 1 d .
C7 C 0.49247(16) 0.04929(13) 0.07761(6) 0.0313(3) Uani 1 1 d .
C8 C 0.57918(17) -0.07242(14) 0.07727(7) 0.0352(3) Uani 1 1 d .
C9 C 0.73333(18) -0.06629(16) 0.06848(8) 0.0424(3) Uani 1 1 d .
H9 H 0.7803 0.0122 0.0643 0.051 Uiso 1 1 calc R
C10 C 0.8178(2) -0.17696(19) 0.06589(10) 0.0543(4) Uani 1 1 d .
H10 H 0.9210 -0.1725 0.0592 0.065 Uiso 1 1 calc R
C11 C 0.7490(2) -0.29372(18) 0.07324(10) 0.0616(5) Uani 1 1 d .
H11 H 0.8056 -0.3679 0.0716 0.074 Uiso 1 1 calc R
C12 C 0.09981(15) 0.49324(12) 0.12276(7) 0.0299(3) Uani 1 1 d .
H12 H 0.0516 0.5051 0.0781 0.036 Uiso 1 1 calc R
C13 C 0.11265(17) 0.62036(14) 0.15962(8) 0.0393(3) Uani 1 1 d .
H13A H 0.1707 0.6790 0.1319 0.047 Uiso 1 1 calc R
H13B H 0.0135 0.6563 0.1661 0.047 Uiso 1 1 calc R
C14 C 0.18925(19) 0.60281(16) 0.22978(8) 0.0455(4) Uani 1 1 d .
H14A H 0.1218 0.6303 0.2659 0.055 Uiso 1 1 calc R
H14B H 0.2787 0.6551 0.2319 0.055 Uiso 1 1 calc R
C15 C 0.23135(17) 0.46440(15) 0.24102(7) 0.0372(3) Uani 1 1 d .
H15 H 0.2810 0.4548 0.2856 0.045 Uiso 1 1 calc R
C16 C 0.33035(15) 0.40792(13) 0.18446(7) 0.0312(3) Uani 1 1 d .
H16 H 0.4376 0.4278 0.1864 0.037 Uiso 1 1 calc R
C17 C 0.28668(14) 0.26491(13) 0.18419(6) 0.0293(3) Uani 1 1 d .
C18 C 0.09909(16) 0.37146(14) 0.23597(7) 0.0351(3) Uani 1 1 d .
H18 H 0.0306 0.3801 0.2750 0.042 Uiso 1 1 calc R
C19 C 0.25086(14) 0.42541(12) 0.11366(6) 0.0281(2) Uani 1 1 d .
H19 H 0.3144 0.4581 0.0767 0.034 Uiso 1 1 calc R
C20 C 0.51224(15) 0.16080(13) 0.12964(7) 0.0310(3) Uani 1 1 d .
H20 H 0.6145 0.1764 0.1460 0.037 Uiso 1 1 calc R
C21 C 0.38948(16) 0.15081(14) 0.18528(7) 0.0330(3) Uani 1 1 d .
H21 H 0.4308 0.1339 0.2309 0.040 Uiso 1 1 calc R
C22 C 0.29224(18) 0.03926(14) 0.15791(7) 0.0381(3) Uani 1 1 d .
H22A H 0.3276 -0.0421 0.1747 0.046 Uiso 1 1 calc R
H22B H 0.1873 0.0498 0.1698 0.046 Uiso 1 1 calc R
C23 C 0.31805(16) 0.05343(13) 0.08098(7) 0.0328(3) Uani 1 1 d .
H23 H 0.2660 -0.0087 0.0521 0.039 Uiso 1 1 calc R
C24 C 0.5976(3) -0.29999(18) 0.08298(12) 0.0661(6) Uani 1 1 d .
H24 H 0.5516 -0.3786 0.0887 0.079 Uiso 1 1 calc R
C25 C 0.5120(2) -0.19003(17) 0.08445(11) 0.0539(4) Uani 1 1 d .
H25 H 0.4087 -0.1955 0.0903 0.065 Uiso 1 1 calc R
H100 H 0.4948(19) 0.3171(17) 0.0514(8) 0.035(4) Uiso 1 1 d .

loop_
_atom_site_aniso_label
_atom_site_aniso_U_11
_atom_site_aniso_U_22
_atom_site_aniso_U_33
_atom_site_aniso_U_23
_atom_site_aniso_U_13
_atom_site_aniso_U_12
O1 0.0350(5) 0.0483(6) 0.0261(4) 0.0055(4) 0.0079(4) 0.0061(4)
O2 0.0337(5) 0.0418(5) 0.0484(6) -0.0037(5) -0.0026(4) -0.0104(4)
O3 0.0415(5) 0.0364(5) 0.0331(5) 0.0004(4) 0.0114(4) 0.0071(4)
C111 0.0261(6) 0.0311(5) 0.0224(5) 0.0000(4) -0.0002(4) 0.0000(5)
N1 0.0305(7) 0.0612(9) 0.0794(11) -0.0062(8) 0.0068(7) 0.0020(7)
C2 0.0301(7) 0.0397(7) 0.0458(8) -0.0033(6) 0.0028(6) 0.0010(6)
C3 0.0238(6) 0.0342(6) 0.0337(6) -0.0028(5) 0.0017(5) 0.0005(5)
C4 0.0288(6) 0.0337(6) 0.0274(6) 0.0021(5) -0.0023(4) -0.0002(5)
C5 0.0323(6) 0.0324(6) 0.0229(5) -0.0008(5) -0.0010(4) 0.0035(5)
C6 0.0324(7) 0.0318(6) 0.0305(6) 0.0008(5) 0.0074(5) 0.0027(5)
C7 0.0318(7) 0.0328(6) 0.0294(6) 0.0004(5) 0.0025(5) 0.0030(5)
C8 0.0386(7) 0.0355(7) 0.0314(6) -0.0029(5) -0.0024(5) 0.0077(6)
C9 0.0402(8) 0.0466(8) 0.0404(7) -0.0002(6) 0.0019(6) 0.0075(7)
C10 0.0447(9) 0.0621(11) 0.0560(10) -0.0031(8) -0.0006(7) 0.0200(8)
C11 0.0664(13) 0.0494(9) 0.0690(12) -0.0059(8) -0.0137(10) 0.0276(9)
C12 0.0273(6) 0.0333(6) 0.0291(6) -0.0020(5) -0.0013(5) 0.0009(5)
C13 0.0375(7) 0.0350(7) 0.0455(7) -0.0084(6) 0.0000(6) 0.0017(6)
C14 0.0417(8) 0.0502(8) 0.0447(8) -0.0190(7) -0.0060(6) 0.0044(7)
C15 0.0326(7) 0.0510(8) 0.0279(6) -0.0116(6) -0.0040(5) 0.0057(6)
C16 0.0242(6) 0.0394(6) 0.0300(6) -0.0068(5) -0.0010(4) 0.0005(5)
C17 0.0255(6) 0.0400(6) 0.0223(5) 0.0013(5) 0.0007(4) 0.0020(5)
C18 0.0323(7) 0.0468(7) 0.0262(6) -0.0008(5) 0.0052(5) 0.0052(6)
C19 0.0246(6) 0.0316(6) 0.0280(6) -0.0014(5) 0.0024(4) -0.0004(5)
C20 0.0263(6) 0.0352(6) 0.0315(6) -0.0029(5) -0.0015(5) 0.0027(5)
C21 0.0337(7) 0.0408(7) 0.0244(5) 0.0024(5) -0.0008(5) 0.0071(5)
C22 0.0377(8) 0.0363(7) 0.0402(7) 0.0083(6) 0.0069(6) 0.0006(6)
C23 0.0325(7) 0.0313(6) 0.0345(6) -0.0016(5) -0.0022(5) 0.0004(5)
C24 0.0688(13) 0.0348(8) 0.0946(16) -0.0012(9) -0.0147(11) 0.0080(9)
C25 0.0450(9) 0.0379(8) 0.0788(12) -0.0018(8) -0.0082(9) 0.0039(7)

loop_
_atom_type_symbol
_atom_type_description
_atom_type_scat_dispersion_real
_atom_type_scat_dispersion_imag
_atom_type_scat_source
C C 0.0033 0.0016 'International Tables Vol C Tables 4.2.6.8 and 6.1.1.4'
H H 0.0000 0.0000 'International Tables Vol C Tables 4.2.6.8 and 6.1.1.4'
N N 0.0061 0.0033 'International Tables Vol C Tables 4.2.6.8 and 6.1.1.4'
O O 0.0106 0.0060 'International Tables Vol C Tables 4.2.6.8 and 6.1.1.4'

loop_
_geom_angle_atom_site_label_1
_geom_angle_atom_site_label_2
_geom_angle_atom_site_label_3
_geom_angle
C18 O1 C17 103.47(10)
C6 O3 C7 84.12(9)
C4 C111 C5 122.37(11)
C4 C111 C19 104.72(10)
C5 C111 C19 119.40(10)
C4 C111 C17 105.61(10)
C5 C111 C17 110.27(10)
C19 C111 C17 88.70(9)
N1 C2 C3 178.45(18)
C2 C3 C12 115.33(12)
C2 C3 C4 112.53(11)
C12 C3 C4 99.96(10)
C2 C3 C18 113.16(11)
C12 C3 C18 108.32(10)
C4 C3 C18 106.43(10)
O2 C4 C111 130.40(13)
O2 C4 C3 126.68(12)
C111 C4 C3 102.90(10)
C111 C5 C6 107.57(10)
C111 C5 C23 115.24(10)
C6 C5 C23 95.94(10)
C111 C5 H5 112.3
C6 C5 H5 112.3
C23 C5 H5 112.3
O3 C6 C5 103.13(10)
O3 C6 C20 90.46(10)
C5 C6 C20 101.10(10)
O3 C6 H100 113.8(10)
C5 C6 H100 118.3(10)
C20 C6 H100 125.0(10)
O3 C7 C8 112.37(11)
O3 C7 C23 106.37(11)
C8 C7 C23 122.69(12)
O3 C7 C20 89.78(10)
C8 C7 C20 126.02(11)
C23 C7 C20 93.68(10)
C25 C8 C9 118.92(14)
C25 C8 C7 122.85(14)
C9 C8 C7 118.22(14)
C10 C9 C8 120.23(16)
C10 C9 H9 119.9
C8 C9 H9 119.9
C9 C10 C11 120.10(17)
C9 C10 H10 120.0
C11 C10 H10 120.0
C24 C11 C10 119.81(16)
C24 C11 H11 120.1
C10 C11 H11 120.1
C13 C12 C19 113.41(11)
C13 C12 C3 113.48(11)
C19 C12 C3 99.72(10)
C13 C12 H12 109.9
C19 C12 H12 109.9
C3 C12 H12 109.9
C14 C13 C12 110.32(12)
C14 C13 H13A 109.6
C12 C13 H13A 109.6
C14 C13 H13B 109.6
C12 C13 H13B 109.6
H13A C13 H13B 108.1
C13 C14 C15 110.64(12)
C13 C14 H14A 109.5
C15 C14 H14A 109.5
C13 C14 H14B 109.5
C15 C14 H14B 109.5
H14A C14 H14B 108.1
C14 C15 C16 114.21(13)
C14 C15 C18 114.30(13)
C16 C15 C18 98.57(10)
C14 C15 H15 109.8
C16 C15 H15 109.8
C18 C15 H15 109.8
C15 C16 C17 103.52(11)
C15 C16 C19 109.22(10)
C17 C16 C19 89.85(9)
C15 C16 H16 116.8
C17 C16 H16 116.8
C19 C16 H16 116.8
O1 C17 C21 109.86(10)
O1 C17 C16 106.25(10)
C21 C17 C16 128.13(11)
O1 C17 C111 110.58(10)
C21 C17 C111 109.60(10)
C16 C17 C111 90.46(9)
O1 C18 C15 103.01(11)
O1 C18 C3 108.54(10)
C15 C18 C3 109.78(11)
O1 C18 H18 111.7
C15 C18 H18 111.7
C3 C18 H18 111.7
C12 C19 C16 110.51(10)
C12 C19 C111 106.40(10)
C16 C19 C111 90.79(9)
C12 C19 H19 115.4
C16 C19 H19 115.4
C111 C19 H19 115.4
C21 C20 C6 115.28(11)
C21 C20 C7 108.99(11)
C6 C20 C7 77.77(9)
C21 C20 H20 116.3
C6 C20 H20 116.3
C7 C20 H20 116.3
C17 C21 C22 104.90(11)
C17 C21 C20 111.45(11)
C22 C21 C20 101.85(10)
C17 C21 H21 112.6
C22 C21 H21 112.6
C20 C21 H21 112.6
C23 C22 C21 100.37(11)
C23 C22 H22A 111.7
C21 C22 H22A 111.7
C23 C22 H22B 111.7
C21 C22 H22B 111.7
H22A C22 H22B 109.5
C22 C23 C7 100.93(11)
C22 C23 C5 109.99(11)
C7 C23 C5 97.32(11)
C22 C23 H23 115.4
C7 C23 H23 115.4
C5 C23 H23 115.4
C11 C24 C25 120.46(19)
C11 C24 H24 119.8
C25 C24 H24 119.8
C8 C25 C24 120.46(17)
C8 C25 H25 119.8
C24 C25 H25 119.8

loop_
_geom_bond_atom_site_label_1
_geom_bond_atom_site_label_2
_geom_bond_distance
O1 C18 1.4270(18)
O1 C17 1.4424(15)
O2 C4 1.1985(17)
O3 C6 1.4548(15)
O3 C7 1.4629(16)
C111 C4 1.4968(18)
C111 C5 1.5163(17)
C111 C19 1.5663(17)
C111 C17 1.5836(16)
N1 C2 1.138(2)
C2 C3 1.4563(19)
C3 C12 1.5528(18)
C3 C4 1.5562(18)
C3 C18 1.5965(19)
C5 C6 1.5347(19)
C5 C23 1.5809(19)
C5 H5 0.9800
C6 C20 1.5520(18)
C6 H100 0.966(18)
C7 C8 1.4963(19)
C7 C23 1.5572(19)
C7 C20 1.5616(18)
C8 C25 1.382(2)
C8 C9 1.386(2)
C9 C10 1.388(2)
C9 H9 0.9300
C10 C11 1.381(3)
C10 H10 0.9300
C11 C24 1.365(3)
C11 H11 0.9300
C12 C13 1.5231(18)
C12 C19 1.5346(17)
C12 H12 0.9800
C13 C14 1.541(2)
C13 H13A 0.9700
C13 H13B 0.9700
C14 C15 1.520(2)
C14 H14A 0.9700
C14 H14B 0.9700
C15 C16 1.5328(18)
C15 C18 1.535(2)
C15 H15 0.9800
C16 C17 1.5547(19)
C16 C19 1.5632(17)
C16 H16 0.9800
C17 C21 1.5109(18)
C18 H18 0.9800
C19 H19 0.9800
C20 C21 1.5450(18)
C20 H20 0.9800
C21 C22 1.554(2)
C21 H21 0.9800
C22 C23 1.5254(19)
C22 H22A 0.9700
C22 H22B 0.9700
C23 H23 0.9800
C24 C25 1.387(3)
C24 H24 0.9300
C25 H25 0.9300
